data_7126762
loop_
_publ_author_name
'Li, Bin'
'W\"olper, Christoph'
'Huse, Kevin'
'Schulz, Stephan'

_publ_section_title
;
 Intermediate snapshot on the insertion reaction of isocyanates into the
 Zn-Cp* bond of dizincocene Cp*<sub>2</sub>Zn<sub>2</sub>.
;
_journal_issue 61
_journal_name_full 'Chemical communications (Cambridge, England)'
_journal_page_first 8643
_journal_page_last 8646
_journal_paper_doi 10.1039/d0cc03831h
_journal_volume 56
_journal_year 2020
_chemical_formula_sum 'C33 H47 N O Zn2'
_chemical_formula_weight 604.45
_space_group_crystal_system monoclinic
_space_group_IT_number 14
_space_group_name_Hall '-P 2ybc'
_space_group_name_H-M_alt 'P 1 21/c 1'
_atom_sites_solution_hydrogens geom
_atom_sites_solution_primary direct
_atom_sites_solution_secondary difmap
_audit_creation_method SHELXL-2017/1
_audit_update_record
;
2020-03-25 deposited with the CCDC.	2020-06-24 downloaded from the CCDC.
;
_cell_angle_alpha 90
_cell_angle_beta 108.019(4)
_cell_angle_gamma 90
_cell_formula_units_Z 4
_cell_length_a 15.9994(14)
_cell_length_b 13.4294(12)
_cell_length_c 15.3641(13)
_cell_measurement_reflns_used 9708
_cell_measurement_temperature 100(2)
_cell_measurement_theta_max 33.20
_cell_measurement_theta_min 3.02
_cell_volume 3139.3(5)
_computing_cell_refinement 'BRUKER APEX2(v2009.5-1)'
_computing_data_collection 'BRUKER APEX2(v2009.5-1)'
_computing_data_reduction 'BRUKER APEX2(v2009.5-1)'
_computing_molecular_graphics 'ORTEP/PLATON (Spek)'
_computing_publication_material 'BRUKER AXS SHELXTL (c) 2008 / Vers. 2008/4'
_computing_structure_refinement 'SHELXL-2017/1 (Sheldrick, 2017)'
_computing_structure_solution 'BRUKER APEX2(v2009.5-1)'
_diffrn_ambient_temperature 100(2)
_diffrn_detector_area_resol_mean 512
_diffrn_measured_fraction_theta_full 0.999
_diffrn_measured_fraction_theta_max 0.938
_diffrn_measurement_device_type 'Bruker D8 KAPPA II (APEX II detector)'
_diffrn_measurement_method 'Data collection strategy APEX 2/COSMO'
_diffrn_radiation_monochromator 'Triumph Goebel mirror'
_diffrn_radiation_source 'fine-focus sealed tube'
_diffrn_radiation_type MoK\a
_diffrn_radiation_wavelength 0.71073
_diffrn_reflns_av_R_equivalents 0.0364
_diffrn_reflns_av_unetI/netI 0.0260
_diffrn_reflns_Laue_measured_fraction_full 0.999
_diffrn_reflns_Laue_measured_fraction_max 0.938
_diffrn_reflns_limit_h_max 24
_diffrn_reflns_limit_h_min -24
_diffrn_reflns_limit_k_max 19
_diffrn_reflns_limit_k_min -20
_diffrn_reflns_limit_l_max 20
_diffrn_reflns_limit_l_min -23
_diffrn_reflns_number 74019
_diffrn_reflns_point_group_measured_fraction_full 0.999
_diffrn_reflns_point_group_measured_fraction_max 0.938
_diffrn_reflns_theta_full 25.242
_diffrn_reflns_theta_max 33.272
_diffrn_reflns_theta_min 2.023
_exptl_absorpt_coefficient_mu 1.552
_exptl_absorpt_correction_T_max 0.75
_exptl_absorpt_correction_T_min 0.51
_exptl_absorpt_correction_type multi-scan
_exptl_absorpt_process_details
; 
 SADABS
 R.H. Blessing, Acta Cryst. (1995) A51 33-38 
;
_exptl_crystal_colour colourless
_exptl_crystal_density_diffrn 1.279
_exptl_crystal_description needle
_exptl_crystal_F_000 1280
_exptl_crystal_size_max 0.850
_exptl_crystal_size_mid 0.298
_exptl_crystal_size_min 0.120
_refine_diff_density_max 1.416
_refine_diff_density_min -0.913
_refine_diff_density_rms 0.077
_refine_ls_extinction_method none
_refine_ls_goodness_of_fit_ref 1.054
_refine_ls_hydrogen_treatment constr
_refine_ls_matrix_type full
_refine_ls_number_parameters 348
_refine_ls_number_reflns 11349
_refine_ls_number_restraints 0
_refine_ls_restrained_S_all 1.054
_refine_ls_R_factor_all 0.0430
_refine_ls_R_factor_gt 0.0352
_refine_ls_shift/su_max 0.001
_refine_ls_shift/su_mean 0.000
_refine_ls_structure_factor_coef Fsqd
_refine_ls_weighting_details 'w=1/[\s^2^(Fo^2^)+(0.0504P)^2^+1.7411P] where P=(Fo^2^+2Fc^2^)/3'
_refine_ls_weighting_scheme calc
_refine_ls_wR_factor_gt 0.0956
_refine_ls_wR_factor_ref 0.1000
_reflns_Friedel_coverage 0.000
_reflns_number_gt 9683
_reflns_number_total 11349
_reflns_threshold_expression 'I > 2\s(I)'
_cod_data_source_file d0cc03831h2.cif
_cod_data_source_block lb_063m
_cod_depositor_comments
;
The following automatic conversions were performed:

data item '_atom_sites_solution_secondary' value 'diffmap' was
changed to 'difmap'.

Automatic conversion script
Id: cif_fix_values 7556 2019-12-06 15:28:31Z antanas 

 Adding full bibliography for 7126762--7126763.cif.
;
_cod_original_sg_symbol_H-M 'P 21/c'
_cod_database_code 7126762
_shelx_shelxl_version_number 2017/1
_shelx_space_group_comment
;
The symmetry employed for this shelxl refinement is uniquely defined
by the following loop, which should always be used as a source of
symmetry information in preference to the above space-group names.
They are only intended as comments.
;
_shelx_estimated_absorpt_t_min 0.352
_shelx_estimated_absorpt_t_max 0.836

loop_
_space_group_symop_operation_xyz
'x, y, z'
'-x, y+1/2, -z+1/2'
'-x, -y, -z'
'x, -y-1/2, z-1/2'

loop_
_atom_site_label
_atom_site_type_symbol
_atom_site_fract_x
_atom_site_fract_y
_atom_site_fract_z
_atom_site_U_iso_or_equiv
_atom_site_adp_type
_atom_site_occupancy
_atom_site_site_symmetry_order
_atom_site_calc_flag
_atom_site_refinement_flags_posn
_atom_site_refinement_flags_adp
_atom_site_refinement_flags_occupancy
_atom_site_disorder_assembly
_atom_site_disorder_group
Zn1 Zn 0.71513(2) 0.56363(2) 0.24918(2) 0.01975(5) Uani 1 1 d . . . . .
Zn2 Zn 0.83441(2) 0.48444(2) 0.22763(2) 0.02449(5) Uani 1 1 d . . . . .
O1 O 0.53765(7) 0.69395(8) 0.35098(7) 0.02086(19) Uani 1 1 d . . . . .
N1 N 0.66398(7) 0.62985(9) 0.33122(7) 0.01600(19) Uani 1 1 d . . . . .
C1 C 0.57720(8) 0.65026(9) 0.30506(8) 0.0139(2) Uani 1 1 d . . . . .
C2 C 0.52790(8) 0.61116(9) 0.20722(8) 0.0137(2) Uani 1 1 d . . . . .
C3 C 0.56840(8) 0.65100(9) 0.13652(8) 0.0148(2) Uani 1 1 d . . . . .
C4 C 0.59724(8) 0.57454(10) 0.09573(9) 0.0157(2) Uani 1 1 d . . . . .
C5 C 0.57941(8) 0.47915(9) 0.13607(9) 0.0156(2) Uani 1 1 d . . . . .
C6 C 0.54028(8) 0.49955(9) 0.20093(9) 0.0151(2) Uani 1 1 d . . . . .
C7 C 0.42992(8) 0.63791(11) 0.18204(9) 0.0194(2) Uani 1 1 d . . . . .
H7A H 0.423431 0.710414 0.183245 0.029 Uiso 1 1 calc R U . . .
H7B H 0.404776 0.607422 0.226268 0.029 Uiso 1 1 calc R U . . .
H7C H 0.399056 0.612953 0.120532 0.029 Uiso 1 1 calc R U . . .
C8 C 0.56834(10) 0.75905(10) 0.11431(10) 0.0206(2) Uani 1 1 d . . . . .
H8A H 0.593695 0.768445 0.064412 0.031 Uiso 1 1 calc R U . . .
H8B H 0.603437 0.795595 0.168512 0.031 Uiso 1 1 calc R U . . .
H8C H 0.507866 0.784148 0.095391 0.031 Uiso 1 1 calc R U . . .
C9 C 0.63547(9) 0.57913(11) 0.01801(9) 0.0212(3) Uani 1 1 d . . . . .
H9A H 0.643271 0.648868 0.003406 0.032 Uiso 1 1 calc R U . . .
H9B H 0.595566 0.546234 -0.035828 0.032 Uiso 1 1 calc R U . . .
H9C H 0.692533 0.545282 0.035756 0.032 Uiso 1 1 calc R U . . .
C10 C 0.59864(9) 0.37912(10) 0.10385(10) 0.0214(2) Uani 1 1 d . . . . .
H10A H 0.662014 0.372646 0.114349 0.032 Uiso 1 1 calc R U . . .
H10B H 0.567423 0.372200 0.038327 0.032 Uiso 1 1 calc R U . . .
H10C H 0.579085 0.326989 0.137762 0.032 Uiso 1 1 calc R U . . .
C11 C 0.50829(10) 0.42683(10) 0.25692(10) 0.0217(3) Uani 1 1 d . . . . .
H11A H 0.492729 0.364127 0.223147 0.033 Uiso 1 1 calc R U . . .
H11B H 0.456408 0.454022 0.269599 0.033 Uiso 1 1 calc R U . . .
H11C H 0.554731 0.414603 0.314765 0.033 Uiso 1 1 calc R U . . .
C12 C 0.90046(12) 0.38568(17) 0.15156(12) 0.0399(5) Uani 1 1 d . . . . .
C13 C 0.95910(11) 0.46281(15) 0.19616(13) 0.0338(4) Uani 1 1 d . . . . .
C14 C 0.97755(10) 0.44985(14) 0.29210(12) 0.0303(3) Uani 1 1 d . . . . .
C15 C 0.93071(11) 0.36470(14) 0.30543(12) 0.0317(3) Uani 1 1 d . . . . .
C16 C 0.88280(12) 0.32575(14) 0.21884(15) 0.0375(4) Uani 1 1 d . . . . .
C17 C 0.8676(2) 0.3660(3) 0.04998(16) 0.0812(12) Uani 1 1 d . . . . .
H17A H 0.807776 0.339177 0.033376 0.122 Uiso 1 1 calc R U . . .
H17B H 0.906288 0.317717 0.033791 0.122 Uiso 1 1 calc R U . . .
H17C H 0.867442 0.428338 0.016753 0.122 Uiso 1 1 calc R U . . .
C18 C 1.00061(17) 0.5387(2) 0.1516(2) 0.0714(10) Uani 1 1 d . . . . .
H18A H 0.971075 0.538429 0.085356 0.107 Uiso 1 1 calc R U . . .
H18B H 1.062952 0.522743 0.163772 0.107 Uiso 1 1 calc R U . . .
H18C H 0.995028 0.604790 0.176272 0.107 Uiso 1 1 calc R U . . .
C19 C 1.03759(15) 0.5128(2) 0.3662(2) 0.0600(7) Uani 1 1 d . . . . .
H19A H 1.020916 0.583015 0.355025 0.090 Uiso 1 1 calc R U . . .
H19B H 1.098381 0.503976 0.366125 0.090 Uiso 1 1 calc R U . . .
H19C H 1.032655 0.492611 0.425665 0.090 Uiso 1 1 calc R U . . .
C20 C 0.93202(18) 0.3222(2) 0.39604(17) 0.0571(7) Uani 1 1 d . . . . .
H20A H 0.946330 0.374892 0.442423 0.086 Uiso 1 1 calc R U . . .
H20B H 0.976467 0.269506 0.413745 0.086 Uiso 1 1 calc R U . . .
H20C H 0.874134 0.294353 0.391196 0.086 Uiso 1 1 calc R U . . .
C21 C 0.82420(17) 0.23469(18) 0.2025(3) 0.0765(10) Uani 1 1 d . . . . .
H21A H 0.800235 0.226537 0.253591 0.115 Uiso 1 1 calc R U . . .
H21B H 0.858571 0.175606 0.198015 0.115 Uiso 1 1 calc R U . . .
H21C H 0.775853 0.242970 0.145437 0.115 Uiso 1 1 calc R U . . .
C22 C 0.71704(8) 0.66016(10) 0.42046(8) 0.0168(2) Uani 1 1 d . . . . .
C23 C 0.71363(9) 0.60567(10) 0.49820(9) 0.0188(2) Uani 1 1 d . . . . .
C24 C 0.76505(10) 0.63799(12) 0.58410(9) 0.0243(3) Uani 1 1 d . . . . .
H24 H 0.762639 0.602977 0.637000 0.029 Uiso 1 1 calc R U . . .
C25 C 0.81960(10) 0.71994(13) 0.59425(10) 0.0268(3) Uani 1 1 d . . . . .
H25 H 0.853151 0.741767 0.653592 0.032 Uiso 1 1 calc R U . . .
C26 C 0.82501(10) 0.76988(12) 0.51753(10) 0.0245(3) Uani 1 1 d . . . . .
H26 H 0.863800 0.824973 0.524718 0.029 Uiso 1 1 calc R U . . .
C27 C 0.77467(9) 0.74104(11) 0.42976(9) 0.0188(2) Uani 1 1 d . . . . .
C28 C 0.65918(10) 0.51086(11) 0.48725(10) 0.0213(2) Uani 1 1 d . . . . .
H28 H 0.604358 0.521166 0.434837 0.026 Uiso 1 1 calc R U . . .
C29 C 0.71001(12) 0.42409(12) 0.46204(12) 0.0290(3) Uani 1 1 d . . . . .
H29A H 0.723414 0.440196 0.405580 0.044 Uiso 1 1 calc R U . . .
H29B H 0.674107 0.363562 0.452772 0.044 Uiso 1 1 calc R U . . .
H29C H 0.764905 0.413212 0.511708 0.044 Uiso 1 1 calc R U . . .
C30 C 0.63167(14) 0.48244(13) 0.57103(12) 0.0333(4) Uani 1 1 d . . . . .
H30A H 0.684099 0.467218 0.622505 0.050 Uiso 1 1 calc R U . . .
H30B H 0.593379 0.423807 0.556692 0.050 Uiso 1 1 calc R U . . .
H30C H 0.599936 0.538120 0.587501 0.050 Uiso 1 1 calc R U . . .
C31 C 0.78504(9) 0.79853(11) 0.34845(9) 0.0210(2) Uani 1 1 d . . . . .
H31 H 0.748086 0.765169 0.291298 0.025 Uiso 1 1 calc R U . . .
C32 C 0.75241(14) 0.90539(14) 0.34801(12) 0.0358(4) Uani 1 1 d . . . . .
H32A H 0.690582 0.904824 0.345990 0.054 Uiso 1 1 calc R U . . .
H32B H 0.758088 0.940364 0.294144 0.054 Uiso 1 1 calc R U . . .
H32C H 0.787598 0.939591 0.403625 0.054 Uiso 1 1 calc R U . . .
C33 C 0.88052(11) 0.79658(16) 0.34807(12) 0.0342(4) Uani 1 1 d . . . . .
H33A H 0.918422 0.826209 0.404874 0.051 Uiso 1 1 calc R U . . .
H33B H 0.885731 0.834727 0.295622 0.051 Uiso 1 1 calc R U . . .
H33C H 0.898563 0.727546 0.343472 0.051 Uiso 1 1 calc R U . . .

loop_
_atom_site_aniso_label
_atom_site_aniso_U_11
_atom_site_aniso_U_22
_atom_site_aniso_U_33
_atom_site_aniso_U_23
_atom_site_aniso_U_13
_atom_site_aniso_U_12
Zn1 0.01494(7) 0.02710(9) 0.01788(8) -0.00757(6) 0.00606(5) 0.00264(5)
Zn2 0.01720(8) 0.03144(10) 0.02555(9) -0.00609(7) 0.00765(6) 0.00667(6)
O1 0.0211(4) 0.0250(5) 0.0182(4) -0.0034(4) 0.0085(4) 0.0061(4)
N1 0.0150(4) 0.0202(5) 0.0136(4) -0.0052(4) 0.0054(4) 0.0006(4)
C1 0.0168(5) 0.0118(5) 0.0143(5) 0.0003(4) 0.0065(4) 0.0000(4)
C2 0.0139(5) 0.0133(5) 0.0147(5) -0.0007(4) 0.0057(4) -0.0004(4)
C3 0.0161(5) 0.0153(5) 0.0133(5) -0.0005(4) 0.0050(4) -0.0013(4)
C4 0.0158(5) 0.0177(5) 0.0140(5) -0.0020(4) 0.0054(4) -0.0014(4)
C5 0.0160(5) 0.0155(5) 0.0149(5) -0.0025(4) 0.0040(4) -0.0004(4)
C6 0.0165(5) 0.0129(5) 0.0161(5) -0.0008(4) 0.0054(4) -0.0015(4)
C7 0.0148(5) 0.0218(6) 0.0218(6) -0.0013(5) 0.0060(4) 0.0014(4)
C8 0.0286(6) 0.0146(5) 0.0210(6) 0.0015(5) 0.0111(5) -0.0009(5)
C9 0.0232(6) 0.0268(7) 0.0168(5) -0.0035(5) 0.0108(5) -0.0025(5)
C10 0.0240(6) 0.0167(6) 0.0239(6) -0.0063(5) 0.0079(5) 0.0015(5)
C11 0.0291(7) 0.0169(6) 0.0217(6) 0.0008(5) 0.0115(5) -0.0051(5)
C12 0.0348(8) 0.0568(12) 0.0266(7) -0.0084(8) 0.0075(6) 0.0266(8)
C13 0.0243(7) 0.0460(10) 0.0366(8) 0.0114(7) 0.0175(6) 0.0174(7)
C14 0.0185(6) 0.0378(8) 0.0319(8) -0.0020(7) 0.0040(6) 0.0077(6)
C15 0.0276(7) 0.0380(9) 0.0308(8) 0.0065(7) 0.0111(6) 0.0127(6)
C16 0.0271(7) 0.0329(8) 0.0503(11) -0.0100(8) 0.0087(7) 0.0103(6)
C17 0.0760(18) 0.126(3) 0.0324(10) -0.0266(14) 0.0029(11) 0.0602(19)
C18 0.0496(13) 0.0814(19) 0.105(2) 0.0566(18) 0.0555(15) 0.0381(13)
C19 0.0316(10) 0.0616(15) 0.0672(16) -0.0200(13) -0.0134(10) 0.0050(9)
C20 0.0614(14) 0.0713(16) 0.0465(12) 0.0254(12) 0.0284(11) 0.0248(13)
C21 0.0437(12) 0.0323(11) 0.138(3) -0.0196(15) 0.0057(15) 0.0068(9)
C22 0.0168(5) 0.0199(6) 0.0140(5) -0.0036(4) 0.0053(4) 0.0014(4)
C23 0.0204(5) 0.0201(6) 0.0171(5) -0.0014(5) 0.0073(4) 0.0025(5)
C24 0.0272(6) 0.0300(7) 0.0148(5) 0.0014(5) 0.0053(5) 0.0014(5)
C25 0.0278(7) 0.0348(8) 0.0146(6) -0.0040(5) 0.0019(5) -0.0033(6)
C26 0.0239(6) 0.0299(7) 0.0174(6) -0.0042(5) 0.0033(5) -0.0064(5)
C27 0.0184(5) 0.0238(6) 0.0143(5) -0.0034(5) 0.0051(4) -0.0024(5)
C28 0.0256(6) 0.0195(6) 0.0202(6) 0.0006(5) 0.0092(5) 0.0025(5)
C29 0.0355(8) 0.0233(7) 0.0293(7) -0.0021(6) 0.0115(6) 0.0058(6)
C30 0.0531(11) 0.0235(7) 0.0314(8) -0.0001(6) 0.0249(8) -0.0037(7)
C31 0.0209(6) 0.0276(7) 0.0153(5) -0.0030(5) 0.0064(4) -0.0062(5)
C32 0.0534(11) 0.0331(8) 0.0258(7) 0.0046(7) 0.0193(7) 0.0071(8)
C33 0.0256(7) 0.0540(11) 0.0260(7) -0.0026(7) 0.0125(6) -0.0084(7)

loop_
_atom_type_symbol
_atom_type_description
_atom_type_scat_dispersion_real
_atom_type_scat_dispersion_imag
_atom_type_scat_source
C C 0.0033 0.0016 'International Tables Vol C Tables 4.2.6.8 and 6.1.1.4'
H H 0.0000 0.0000 'International Tables Vol C Tables 4.2.6.8 and 6.1.1.4'
N N 0.0061 0.0033 'International Tables Vol C Tables 4.2.6.8 and 6.1.1.4'
O O 0.0106 0.0060 'International Tables Vol C Tables 4.2.6.8 and 6.1.1.4'
Zn Zn 0.2839 1.4301 'International Tables Vol C Tables 4.2.6.8 and 6.1.1.4'

loop_
_geom_angle_atom_site_label_1
_geom_angle_atom_site_label_2
_geom_angle_atom_site_label_3
_geom_angle
_geom_angle_site_symmetry_1
_geom_angle_site_symmetry_3
_geom_angle_publ_flag
N1 Zn1 Zn2 148.32(3) . . ?
N1 Zn1 C4 103.82(4) . . ?
Zn2 Zn1 C4 107.82(3) . . ?
N1 Zn1 C5 101.80(4) . . ?
Zn2 Zn1 C5 105.21(3) . . ?
C4 Zn1 C5 33.82(4) . . ?
C13 Zn2 C12 37.30(8) . . ?
C13 Zn2 C14 37.19(7) . . ?
C12 Zn2 C14 61.67(7) . . ?
C13 Zn2 C16 61.31(7) . . ?
C12 Zn2 C16 36.20(8) . . ?
C14 Zn2 C16 61.00(7) . . ?
C13 Zn2 C15 61.02(6) . . ?
C12 Zn2 C15 60.42(6) . . ?
C14 Zn2 C15 36.38(7) . . ?
C16 Zn2 C15 36.00(7) . . ?
C13 Zn2 Zn1 159.72(5) . . ?
C12 Zn2 Zn1 153.86(5) . . ?
C14 Zn2 Zn1 144.31(5) . . ?
C16 Zn2 Zn1 138.78(5) . . ?
C15 Zn2 Zn1 134.80(4) . . ?
C1 N1 C22 118.60(10) . . ?
C1 N1 Zn1 120.46(8) . . ?
C22 N1 Zn1 120.93(8) . . ?
O1 C1 N1 126.14(12) . . ?
O1 C1 C2 121.12(11) . . ?
N1 C1 C2 112.74(10) . . ?
C6 C2 C3 102.04(10) . . ?
C6 C2 C7 110.96(10) . . ?
C3 C2 C7 111.35(10) . . ?
C6 C2 C1 110.93(10) . . ?
C3 C2 C1 111.70(10) . . ?
C7 C2 C1 109.69(10) . . ?
C4 C3 C8 127.41(12) . . ?
C4 C3 C2 110.13(11) . . ?
C8 C3 C2 122.33(11) . . ?
C3 C4 C5 108.83(11) . . ?
C3 C4 C9 128.09(12) . . ?
C5 C4 C9 122.95(11) . . ?
C3 C4 Zn1 82.83(8) . . ?
C5 C4 Zn1 75.26(7) . . ?
C9 C4 Zn1 111.96(8) . . ?
C6 C5 C4 108.84(11) . . ?
C6 C5 C10 127.75(12) . . ?
C4 C5 C10 123.33(11) . . ?
C6 C5 Zn1 84.28(8) . . ?
C4 C5 Zn1 70.92(7) . . ?
C10 C5 Zn1 113.60(8) . . ?
C5 C6 C11 127.49(12) . . ?
C5 C6 C2 110.15(11) . . ?
C11 C6 C2 122.29(11) . . ?
C16 C12 C13 108.38(16) . . ?
C16 C12 C17 125.1(3) . . ?
C13 C12 C17 126.3(3) . . ?
C16 C12 Zn2 73.77(10) . . ?
C13 C12 Zn2 70.40(9) . . ?
C17 C12 Zn2 125.08(13) . . ?
C14 C13 C12 107.74(17) . . ?
C14 C13 C18 125.5(2) . . ?
C12 C13 C18 126.6(2) . . ?
C14 C13 Zn2 72.63(9) . . ?
C12 C13 Zn2 72.30(9) . . ?
C18 C13 Zn2 124.72(13) . . ?
C15 C14 C13 107.42(16) . . ?
C15 C14 C19 126.0(2) . . ?
C13 C14 C19 126.5(2) . . ?
C15 C14 Zn2 73.60(9) . . ?
C13 C14 Zn2 70.17(9) . . ?
C19 C14 Zn2 122.95(13) . . ?
C16 C15 C14 108.64(16) . . ?
C16 C15 C20 125.5(2) . . ?
C14 C15 C20 125.9(2) . . ?
C16 C15 Zn2 71.79(10) . . ?
C14 C15 Zn2 70.02(9) . . ?
C20 C15 Zn2 124.47(13) . . ?
C12 C16 C15 107.83(17) . . ?
C12 C16 C21 126.6(2) . . ?
C15 C16 C21 125.6(2) . . ?
C12 C16 Zn2 70.03(10) . . ?
C15 C16 Zn2 72.21(10) . . ?
C21 C16 Zn2 124.00(13) . . ?
C27 C22 C23 120.65(12) . . ?
C27 C22 N1 119.62(12) . . ?
C23 C22 N1 119.68(12) . . ?
C24 C23 C22 118.24(13) . . ?
C24 C23 C28 121.07(13) . . ?
C22 C23 C28 120.60(12) . . ?
C25 C24 C23 121.50(14) . . ?
C26 C25 C24 119.59(13) . . ?
C25 C26 C27 121.35(14) . . ?
C26 C27 C22 118.56(13) . . ?
C26 C27 C31 118.44(12) . . ?
C22 C27 C31 123.00(11) . . ?
C23 C28 C30 114.76(12) . . ?
C23 C28 C29 109.42(12) . . ?
C30 C28 C29 109.55(13) . . ?
C27 C31 C32 110.91(12) . . ?
C27 C31 C33 110.93(13) . . ?
C32 C31 C33 110.90(14) . . ?

loop_
_geom_bond_atom_site_label_1
_geom_bond_atom_site_label_2
_geom_bond_distance
_geom_bond_site_symmetry_2
_geom_bond_publ_flag
Zn1 N1 1.9202(11) . ?
Zn1 Zn2 2.2963(3) . ?
Zn1 C4 2.5272(13) . ?
Zn1 C5 2.5861(12) . ?
Zn2 C13 2.2124(15) . ?
Zn2 C12 2.2373(16) . ?
Zn2 C14 2.2446(15) . ?
Zn2 C16 2.2856(18) . ?
Zn2 C15 2.2911(16) . ?
O1 C1 1.2323(15) . ?
N1 C1 1.3489(16) . ?
N1 C22 1.4305(16) . ?
C1 C2 1.5569(17) . ?
C2 C6 1.5188(17) . ?
C2 C3 1.5237(17) . ?
C2 C7 1.5366(17) . ?
C3 C4 1.3561(17) . ?
C3 C8 1.4906(18) . ?
C4 C5 1.4885(18) . ?
C4 C9 1.5018(18) . ?
C5 C6 1.3587(17) . ?
C5 C10 1.4962(18) . ?
C6 C11 1.4927(18) . ?
C12 C16 1.406(3) . ?
C12 C13 1.423(3) . ?
C12 C17 1.508(3) . ?
C13 C14 1.422(3) . ?
C13 C18 1.494(3) . ?
C14 C15 1.416(3) . ?
C14 C19 1.502(3) . ?
C15 C16 1.414(3) . ?
C15 C20 1.499(3) . ?
C16 C21 1.514(3) . ?
C22 C27 1.4032(19) . ?
C22 C23 1.4161(19) . ?
C23 C24 1.3912(19) . ?
C23 C28 1.522(2) . ?
C24 C25 1.383(2) . ?
C25 C26 1.382(2) . ?
C26 C27 1.3947(18) . ?
C27 C31 1.5206(19) . ?
C28 C30 1.532(2) . ?
C28 C29 1.537(2) . ?
C31 C32 1.526(2) . ?
C31 C33 1.530(2) . ?
